data_1565474
loop_
_publ_author_name
'Zhuravlev, Konstantin P.'
'Tsaryuk, Vera I.'
'Vologzhanina, Anna V.'
'Dorovatovskii, Pavel V.'
'Zubavichus, Yan V.'
'Kudryashova, Valentina A.'
'Klemenkova, Zinaida S.'

_publ_section_title
;
 Structural peculiarities and luminescence of europium
 dipivaloylmethanates with 2,2&#x2032;-bipyridine derivatives.
 Polymorphism of [Eu(DPM)3Bpy]
;
_journal_name_full 'Inorganica Chimica Acta'
_journal_page_first 119294
_journal_paper_doi 10.1016/j.ica.2019.119294
_journal_volume 502
_journal_year 2020
_chemical_formula_moiety 'C45 H69 N2 O6 Tb'
_chemical_formula_sum 'C45 H69 N2 O6 Tb'
_chemical_formula_weight 892.94
_space_group_crystal_system triclinic
_space_group_IT_number 2
_space_group_name_Hall '-P 1'
_space_group_name_H-M_alt 'P -1'
_atom_sites_solution_hydrogens geom
_cell_angle_alpha 74.311(4)
_cell_angle_beta 79.747(4)
_cell_angle_gamma 68.215(3)
_cell_formula_units_Z 2
_cell_length_a 11.272(2)
_cell_length_b 12.305(2)
_cell_length_c 19.043(4)
_cell_measurement_reflns_used 5283
_cell_measurement_temperature 120
_cell_measurement_theta_max 27.22
_cell_measurement_theta_min 2.23
_cell_volume 2352.4(8)
_computing_molecular_graphics 'Olex2 (Dolomanov et al., 2009)'
_computing_publication_material 'Olex2 (Dolomanov et al., 2009)'
_computing_structure_refinement 'XL (Sheldrick, 2008)'
_diffrn_ambient_temperature 120
_diffrn_measured_fraction_theta_full 0.996
_diffrn_measured_fraction_theta_max 0.974
_diffrn_measurement_device_type 'Bruker APEX-II CCD'
_diffrn_measurement_method '\f and \w scans'
_diffrn_radiation_type MoK\a
_diffrn_radiation_wavelength 0.71073
_diffrn_reflns_av_unetI/netI 0.1453
_diffrn_reflns_Laue_measured_fraction_full 0.996
_diffrn_reflns_Laue_measured_fraction_max 0.974
_diffrn_reflns_limit_h_max 16
_diffrn_reflns_limit_h_min -16
_diffrn_reflns_limit_k_max 17
_diffrn_reflns_limit_k_min -17
_diffrn_reflns_limit_l_max 27
_diffrn_reflns_limit_l_min -14
_diffrn_reflns_number 14880
_diffrn_reflns_point_group_measured_fraction_full 0.996
_diffrn_reflns_point_group_measured_fraction_max 0.974
_diffrn_reflns_theta_full 28.000
_diffrn_reflns_theta_max 31.266
_diffrn_reflns_theta_min 1.115
_diffrn_standards_number 0
_exptl_absorpt_coefficient_mu 1.547
_exptl_absorpt_correction_T_max 0.2657
_exptl_absorpt_correction_T_min 0.1670
_exptl_absorpt_correction_type multi-scan
_exptl_absorpt_process_details
;
SADABS-2014/5 (Bruker,2014/5) was used for absorption correction.
wR2(int) was 0.1187 before and 0.0678 after correction.
The Ratio of minimum to maximum transmission is 0.6285.
The \l/2 correction factor is 0.00150.
;
_exptl_crystal_colour colourless
_exptl_crystal_colour_primary colourless
_exptl_crystal_density_diffrn 1.261
_exptl_crystal_description prism
_exptl_crystal_F_000 932
_exptl_crystal_size_max 0.22
_exptl_crystal_size_mid 0.13
_exptl_crystal_size_min 0.1
_refine_diff_density_max 4.909
_refine_diff_density_min -4.379
_refine_diff_density_rms 0.249
_refine_ls_extinction_coef .
_refine_ls_extinction_method none
_refine_ls_goodness_of_fit_ref 1.009
_refine_ls_hydrogen_treatment constr
_refine_ls_matrix_type full
_refine_ls_number_parameters 502
_refine_ls_number_reflns 14880
_refine_ls_number_restraints 0
_refine_ls_restrained_S_all 1.009
_refine_ls_R_factor_all 0.1189
_refine_ls_R_factor_gt 0.0784
_refine_ls_shift/su_max 0.020
_refine_ls_shift/su_mean 0.000
_refine_ls_structure_factor_coef Fsqd
_refine_ls_weighting_details 'w=1/[\s^2^(Fo^2^)+(0.0600P)^2^+18.4439P] where P=(Fo^2^+2Fc^2^)/3'
_refine_ls_weighting_scheme calc
_refine_ls_wR_factor_gt 0.1748
_refine_ls_wR_factor_ref 0.1964
_reflns_Friedel_coverage 0.000
_reflns_Friedel_fraction_full .
_reflns_Friedel_fraction_max .
_reflns_number_gt 10645
_reflns_number_total 14880
_reflns_threshold_expression 'I > 2\s(I)'
_cod_data_source_file ICA-2020-502-119246.cif
_cod_data_source_block 2a
_cod_original_cell_volume 2352.2(7)
_cod_database_code 1565474
_shelx_space_group_comment
;
The symmetry employed for this shelxl refinement is uniquely defined
by the following loop, which should always be used as a source of
symmetry information in preference to the above space-group names.
They are only intended as comments.
;
_olex2_refinement_description
;
1. Others
 Fixed Sof: C1(0.5) H1A(0.5) H1B(0.5) H1C(0.5) C2(0.5) H2A(0.5) H2B(0.5)
 H2C(0.5) C23(0.5) H23A(0.5) H23B(0.5) H23C(0.5) C3(0.5) H3A(0.5) H3B(0.5)
 H3C(0.5) C24(0.5) H24A(0.5) H24B(0.5) H24C(0.5) C25(0.5) H25A(0.5) H25B(0.5)
 H25C(0.5) C3A(0.5) H3AA(0.5) H3AB(0.5) H3AC(0.5) C1A(0.5) H1AA(0.5) H1AB(0.5)
 H1AC(0.5) C2A(0.5) H2AA(0.5) H2AB(0.5) H2AC(0.5) C23A(0.5) H23D(0.5) H23E(0.5)
 H23F(0.5) C25A(0.5) H25D(0.5) H25E(0.5) H25F(0.5) C24A(0.5) H24D(0.5)
 H24E(0.5) H24F(0.5)
 Fixed Uiso: H17(0.03) H43(0.025) H34(0.031) H40(0.027) H45A(0.044)
 H45B(0.044) H45C(0.044) H42(0.026) H6(0.032) H32A(0.051) H32B(0.051)
 H32C(0.051) H35(0.037) H37(0.031) H28(0.031) H10A(0.048) H10B(0.048)
 H10C(0.048) H9A(0.056) H9B(0.056) H9C(0.056) H12A(0.054) H12B(0.054)
 H12C(0.054) H33A(0.057) H33B(0.057) H33C(0.057) H31A(0.062) H31B(0.062)
 H31C(0.062) H13A(0.057) H13B(0.057) H13C(0.057) H14A(0.067) H14B(0.067)
 H14C(0.067) H22A(0.06) H22B(0.06) H22C(0.06) H11A(0.061) H11B(0.061)
 H11C(0.061) H44A(0.055) H44B(0.055) H44C(0.055) H20A(0.083) H20B(0.083)
 H20C(0.083) H21A(0.072) H21B(0.072) H21C(0.072) H1A(0.055) H1B(0.055)
 H1C(0.055) H2A(0.057) H2B(0.057) H2C(0.057) H23A(0.095) H23B(0.095)
 H23C(0.095) H3A(0.067) H3B(0.067) H3C(0.067) H24A(0.092) H24B(0.092)
 H24C(0.092) H25A(0.082) H25B(0.082) H25C(0.082) H3AA(0.067) H3AB(0.067)
 H3AC(0.067) H1AA(0.055) H1AB(0.055) H1AC(0.055) H2AA(0.057) H2AB(0.057)
 H2AC(0.057) H23D(0.095) H23E(0.095) H23F(0.095) H25D(0.082) H25E(0.082)
 H25F(0.082) H24D(0.092) H24E(0.092) H24F(0.092)
 Fixed X: H17(1.0627) H43(1.2221) H34(0.8007) H40(0.818) H45A(0.9253)
 H45B(1.0593) H45C(0.9316) H42(1.1942) H6(1.3259) H32A(1.4216) H32B(1.541)
 H32C(1.448) H35(0.5879) H37(0.6723) H28(1.1332) H10A(1.53) H10B(1.6141)
 H10C(1.4811) H9A(1.3943) H9B(1.5289) H9C(1.3987) H12A(1.2441) H12B(1.3713)
 H12C(1.2362) H33A(1.4223) H33B(1.5077) H33C(1.3654) H31A(1.324) H31B(1.4599)
 H31C(1.3302) H13A(1.42) H13B(1.4852) H13C(1.3659) H14A(1.3124) H14B(1.4523)
 H14C(1.3892) H22A(0.8929) H22B(0.7415) H22C(0.8391) H11A(1.4828) H11B(1.6146)
 H11C(1.5393) H44A(0.4184) H44B(0.4592) H44C(0.4288) H20A(0.8033) H20B(0.7156)
 H20C(0.8667) H21A(0.7275) H21B(0.6322) H21C(0.7149) H1A(0.9397) H1B(0.923)
 H1C(0.9081) H2A(1.0145) H2B(1.0407) H2C(1.1568) H23A(0.9281) H23B(0.8442)
 H23C(0.9934) H3A(1.2739) H3B(1.1569) H3C(1.2114) H24A(0.9681) H24B(0.8154)
 H24C(0.9006) H25A(0.7408) H25B(0.69) H25C(0.7539) H3AA(1.2608) H3AB(1.128)
 H3AC(1.1678) H1AA(0.9888) H1AB(0.9351) H1AC(0.9176) H2AA(1.0756) H2AB(1.1091)
 H2AC(1.2193) H23D(0.8938) H23E(0.8192) H23F(0.9723) H25D(0.7491) H25E(0.7018)
 H25F(0.8074) H24D(0.8689) H24E(0.7368) H24F(0.8508)
 Fixed Y: H17(0.8309) H43(0.5309) H34(0.3741) H40(0.6724) H45A(0.8262)
 H45B(0.7408) H45C(0.7098) H42(0.6372) H6(0.0366) H32A(0.3493) H32B(0.2313)
 H32C(0.3032) H35(0.4374) H37(0.6379) H28(0.2366) H10A(0.2017) H10B(0.2214)
 H10C(0.3235) H9A(0.3259) H9B(0.2297) H9C(0.2034) H12A(0.8339) H12B(0.8336)
 H12C(0.8782) H33A(0.1091) H33B(0.0404) H33C(0.0378) H31A(0.1089) H31B(0.1267)
 H31C(0.2369) H13A(0.5216) H13B(0.6196) H13C(0.6137) H14A(0.7294) H14B(0.6916)
 H14C(0.5915) H22A(0.9458) H22B(0.9782) H22C(0.867) H11A(0.0082) H11B(0.0331)
 H11C(0.0078) H44A(0.6626) H44B(0.6222) H44C(0.531) H20A(0.8462) H20B(0.9637)
 H20C(0.9366) H21A(0.7352) H21B(0.8448) H21C(0.7239) H1A(0.0747) H1B(0.002)
 H1C(0.1408) H2A(0.1152) H2B(-0.0263) H2C(0.0234) H23A(0.4349) H23B(0.3544)
 H23C(0.2921) H3A(-0.107) H3B(-0.1546) H3C(-0.0976) H24A(0.1826) H24B(0.22)
 H24C(0.1661) H25A(0.3564) H25B(0.4218) H25C(0.4841) H3AA(-0.1184) H3AB(-
 0.1411) H3AC(-0.0526) H1AA(0.034) H1AB(-0.0075) H1AC(0.131) H2AA(0.0624) H2AB(-
 0.0763) H2AC(-0.0175) H23D(0.4966) H23E(0.4245) H23F(0.372) H25D(0.478)
 H25E(0.4731) H25F(0.5337) H24D(0.1784) H24E(0.2815) H24F(0.2392)
 Fixed Z: H17(0.1513) H43(0.3514) H34(0.2804) H40(0.4668) H45A(0.4988)
 H45B(0.5309) H45C(0.563) H42(0.4384) H6(0.3609) H32A(0.0405) H32B(0.0664)
 H32C(0.1251) H35(0.326) H37(0.4334) H28(0.0568) H10A(0.2546) H10B(0.3063)
 H10C(0.2829) H9A(0.4121) H9B(0.4378) H9C(0.4702) H12A(0.066) H12B(0.0925)
 H12C(0.1389) H33A(0.1963) H33B(0.1344) H33C(0.16) H31A(0.0297) H31B(0.0033)
 H31C(-0.016) H13A(0.1384) H13B(0.0963) H13C(0.0646) H14A(0.2541) H14B(0.2118)
 H14C(0.2523) H22A(0.093) H22B(0.0935) H22C(0.0611) H11A(0.4282) H11B(0.399)
 H11C(0.3449) H44A(0.3745) H44B(0.4564) H44C(0.4222) H20A(0.2821) H20B(0.23)
 H20C(0.226) H21A(0.1456) H21B(0.1802) H21C(0.2321) H1A(0.4135) H1B(0.36)
 H1C(0.3308) H2A(0.2366) H2B(0.2567) H2C(0.2251) H23A(-0.023) H23B(-0.0224)
 H23C(-0.0097) H3A(0.3358) H3B(0.3694) H3C(0.4172) H24A(0.0476) H24B(0.0609)
 H24C(0.1292) H25A(0.1627) H25B(0.0835) H25C(0.1223) H3AA(0.3833) H3AB(0.413)
 H3AC(0.4446) H1AA(0.4355) H1AB(0.3787) H1AC(0.3677) H2AA(0.232) H2AB(0.2722)
 H2AC(0.2513) H23D(-0.0029) H23E(-0.0252) H23F(-0.0265) H25D(0.1321)
 H25E(0.059) H25F(0.0538) H24D(0.113) H24E(0.1288) H24F(0.1804)
;

loop_
_space_group_symop_operation_xyz
'x, y, z'
'-x, -y, -z'

loop_
_atom_site_label
_atom_site_type_symbol
_atom_site_fract_x
_atom_site_fract_y
_atom_site_fract_z
_atom_site_U_iso_or_equiv
_atom_site_adp_type
_atom_site_occupancy
_atom_site_site_symmetry_order
_atom_site_calc_flag
_atom_site_refinement_flags_posn
_atom_site_refinement_flags_adp
_atom_site_refinement_flags_occupancy
_atom_site_disorder_assembly
_atom_site_disorder_group
Tb1 Tb 1.08317(3) 0.42659(3) 0.25036(2) 0.01649(9) Uani 1 1 d . . . . .
O1 O 1.0649(5) 0.2387(4) 0.3084(3) 0.0235(10) Uani 1 1 d . . . . .
O2 O 1.2543(4) 0.3206(4) 0.3244(3) 0.0211(9) Uani 1 1 d . . . . .
O3 O 1.2060(4) 0.5498(4) 0.2069(3) 0.0227(10) Uani 1 1 d . . . . .
O6 O 1.2299(4) 0.3186(4) 0.1738(3) 0.0232(10) Uani 1 1 d . . . . .
O4 O 0.9453(4) 0.6203(4) 0.2067(3) 0.0242(10) Uani 1 1 d . . . . .
O5 O 0.9681(4) 0.3974(5) 0.1698(3) 0.0254(10) Uani 1 1 d . . . . .
C29 C 1.2327(7) 0.2713(6) 0.1230(4) 0.0219(13) Uani 1 1 d . . . . .
N1 N 1.0426(5) 0.5334(5) 0.3579(3) 0.0207(11) Uani 1 1 d . . . . .
C39 C 0.9256(6) 0.5762(6) 0.3929(4) 0.0183(12) Uani 1 1 d . . . . .
N2 N 0.8632(5) 0.4656(5) 0.3279(3) 0.0208(11) Uani 1 1 d . . . . .
C16 C 1.1880(7) 0.6598(6) 0.1786(4) 0.0226(13) Uani 1 1 d . . . . .
C17 C 1.0670(7) 0.7497(6) 0.1691(4) 0.0248(14) Uani 1 1 d . . . . .
H17 H 1.0627 0.8309 0.1513 0.030 Uiso 1 1 calc R . . . .
C18 C 0.9511(6) 0.7241(6) 0.1850(4) 0.0210(13) Uani 1 1 d . . . . .
C41 C 1.0020(7) 0.6697(6) 0.4629(4) 0.0219(13) Uani 1 1 d . . . . .
C43 C 1.1392(6) 0.5592(6) 0.3758(4) 0.0209(13) Uani 1 1 d . . . . .
H43 H 1.2221 0.5309 0.3514 0.025 Uiso 1 1 calc R . . . .
C7 C 1.3185(7) 0.2088(6) 0.3434(4) 0.0236(14) Uani 1 1 d . . . . .
C34 C 0.7742(7) 0.4288(7) 0.3117(4) 0.0261(15) Uani 1 1 d . . . . .
H34 H 0.8007 0.3741 0.2804 0.031 Uiso 1 1 calc R . . . .
C40 C 0.9023(6) 0.6434(6) 0.4441(4) 0.0221(13) Uani 1 1 d . . . . .
H40 H 0.8180 0.6724 0.4668 0.027 Uiso 1 1 calc R . . . .
C45 C 0.9775(8) 0.7430(7) 0.5187(4) 0.0293(16) Uani 1 1 d . . . . .
H45A H 0.9253 0.8262 0.4988 0.044 Uiso 1 1 calc GR . . . .
H45B H 1.0593 0.7408 0.5309 0.044 Uiso 1 1 calc GR . . . .
H45C H 0.9316 0.7098 0.5630 0.044 Uiso 1 1 calc GR . . . .
C42 C 1.1228(6) 0.6236(6) 0.4271(4) 0.0216(13) Uani 1 1 d . . . . .
H42 H 1.1942 0.6372 0.4384 0.026 Uiso 1 1 calc R . . . .
C6 C 1.2705(7) 0.1172(7) 0.3468(4) 0.0265(15) Uani 1 1 d . . . . .
H6 H 1.3259 0.0366 0.3609 0.032 Uiso 1 1 calc R . . . .
C27 C 0.9957(7) 0.3415(6) 0.1190(4) 0.0246(14) Uani 1 1 d . . . . .
C32 C 1.4521(8) 0.2781(8) 0.0799(5) 0.0338(18) Uani 1 1 d . . . . .
H32A H 1.4216 0.3493 0.0405 0.051 Uiso 1 1 calc GR . . . .
H32B H 1.5410 0.2313 0.0664 0.051 Uiso 1 1 calc GR . . . .
H32C H 1.4480 0.3032 0.1251 0.051 Uiso 1 1 calc GR . . . .
C35 C 0.6465(7) 0.4668(8) 0.3384(4) 0.0306(17) Uani 1 1 d . . . . .
H35 H 0.5879 0.4374 0.3260 0.037 Uiso 1 1 calc R . . . .
C5 C 1.1454(7) 0.1362(6) 0.3309(4) 0.0226(13) Uani 1 1 d . . . . .
C37 C 0.6965(7) 0.5842(7) 0.4016(4) 0.0259(15) Uani 1 1 d . . . . .
H37 H 0.6723 0.6379 0.4334 0.031 Uiso 1 1 calc R . . . .
C8 C 1.4554(7) 0.1792(7) 0.3638(4) 0.0271(15) Uani 1 1 d . . . . .
C38 C 0.8233(6) 0.5417(6) 0.3734(4) 0.0220(13) Uani 1 1 d . . . . .
C28 C 1.1219(7) 0.2777(7) 0.0945(4) 0.0256(14) Uani 1 1 d . . . . .
H28 H 1.1332 0.2366 0.0568 0.031 Uiso 1 1 calc R . . . .
C19 C 0.8223(7) 0.8292(7) 0.1748(4) 0.0301(16) Uani 1 1 d . . . . .
C15 C 1.3121(7) 0.6922(7) 0.1541(4) 0.0241(14) Uani 1 1 d . . . . .
C36 C 0.6044(6) 0.5482(7) 0.3833(4) 0.0262(15) Uani 1 1 d . . . . .
C4 C 1.1006(8) 0.0289(7) 0.3383(5) 0.0329(17) Uani 1 1 d . . . . .
C30 C 1.3674(7) 0.2009(7) 0.0916(4) 0.0244(14) Uani 1 1 d . . . . .
C10 C 1.5267(7) 0.2367(8) 0.2957(5) 0.0320(17) Uani 1 1 d . . . . .
H10A H 1.5300 0.2017 0.2546 0.048 Uiso 1 1 calc GR . . . .
H10B H 1.6141 0.2214 0.3063 0.048 Uiso 1 1 calc GR . . . .
H10C H 1.4811 0.3235 0.2829 0.048 Uiso 1 1 calc GR . . . .
C26 C 0.8822(8) 0.3472(8) 0.0810(5) 0.0370(19) Uani 1 1 d . . . . .
C9 C 1.4432(8) 0.2401(8) 0.4267(5) 0.0376(19) Uani 1 1 d . . . . .
H9A H 1.3943 0.3259 0.4121 0.056 Uiso 1 1 calc GR . . . .
H9B H 1.5289 0.2297 0.4378 0.056 Uiso 1 1 calc GR . . . .
H9C H 1.3987 0.2034 0.4702 0.056 Uiso 1 1 calc GR . . . .
C12 C 1.2888(8) 0.8212(7) 0.1088(5) 0.0362(19) Uani 1 1 d . . . . .
H12A H 1.2441 0.8339 0.0660 0.054 Uiso 1 1 calc GR . . . .
H12B H 1.3713 0.8336 0.0925 0.054 Uiso 1 1 calc GR . . . .
H12C H 1.2362 0.8782 0.1389 0.054 Uiso 1 1 calc GR . . . .
C33 C 1.4205(8) 0.0867(7) 0.1510(5) 0.038(2) Uani 1 1 d . . . . .
H33A H 1.4223 0.1091 0.1963 0.057 Uiso 1 1 calc GR . . . .
H33B H 1.5077 0.0404 0.1344 0.057 Uiso 1 1 calc GR . . . .
H33C H 1.3654 0.0378 0.1600 0.057 Uiso 1 1 calc GR . . . .
C31 C 1.3707(8) 0.1652(9) 0.0209(5) 0.042(2) Uani 1 1 d . . . . .
H31A H 1.3240 0.1089 0.0297 0.062 Uiso 1 1 calc GR . . . .
H31B H 1.4599 0.1267 0.0033 0.062 Uiso 1 1 calc GR . . . .
H31C H 1.3302 0.2369 -0.0160 0.062 Uiso 1 1 calc GR . . . .
C13 C 1.4041(8) 0.6038(8) 0.1094(5) 0.038(2) Uani 1 1 d . . . . .
H13A H 1.4200 0.5216 0.1384 0.057 Uiso 1 1 calc GR . . . .
H13B H 1.4852 0.6196 0.0963 0.057 Uiso 1 1 calc GR . . . .
H13C H 1.3659 0.6137 0.0646 0.057 Uiso 1 1 calc GR . . . .
C14 C 1.3719(9) 0.6746(10) 0.2244(5) 0.044(2) Uani 1 1 d . . . . .
H14A H 1.3124 0.7294 0.2541 0.067 Uiso 1 1 calc GR . . . .
H14B H 1.4523 0.6916 0.2118 0.067 Uiso 1 1 calc GR . . . .
H14C H 1.3892 0.5915 0.2523 0.067 Uiso 1 1 calc GR . . . .
C22 C 0.8241(8) 0.9126(8) 0.0987(5) 0.040(2) Uani 1 1 d . . . . .
H22A H 0.8929 0.9458 0.0930 0.060 Uiso 1 1 calc GR . . . .
H22B H 0.7415 0.9782 0.0935 0.060 Uiso 1 1 calc GR . . . .
H22C H 0.8391 0.8670 0.0611 0.060 Uiso 1 1 calc GR . . . .
C11 C 1.5297(9) 0.0451(8) 0.3860(5) 0.041(2) Uani 1 1 d . . . . .
H11A H 1.4828 0.0082 0.4282 0.061 Uiso 1 1 calc GR . . . .
H11B H 1.6146 0.0331 0.3990 0.061 Uiso 1 1 calc GR . . . .
H11C H 1.5393 0.0078 0.3449 0.061 Uiso 1 1 calc GR . . . .
C44 C 0.4656(7) 0.5951(9) 0.4116(5) 0.0368(19) Uani 1 1 d . . . . .
H44A H 0.4184 0.6626 0.3745 0.055 Uiso 1 1 calc GR . . . .
H44B H 0.4592 0.6222 0.4564 0.055 Uiso 1 1 calc GR . . . .
H44C H 0.4288 0.5310 0.4222 0.055 Uiso 1 1 calc GR . . . .
C20 C 0.8000(10) 0.9003(10) 0.2335(6) 0.055(3) Uani 1 1 d . . . . .
H20A H 0.8033 0.8462 0.2821 0.083 Uiso 1 1 calc GR . . . .
H20B H 0.7156 0.9637 0.2300 0.083 Uiso 1 1 calc GR . . . .
H20C H 0.8667 0.9366 0.2260 0.083 Uiso 1 1 calc GR . . . .
C21 C 0.7147(8) 0.7788(8) 0.1840(6) 0.048(3) Uani 1 1 d . . . . .
H21A H 0.7275 0.7352 0.1456 0.072 Uiso 1 1 calc GR . . . .
H21B H 0.6322 0.8448 0.1802 0.072 Uiso 1 1 calc GR . . . .
H21C H 0.7149 0.7239 0.2321 0.072 Uiso 1 1 calc GR . . . .
C1 C 0.9543(19) 0.0649(18) 0.3629(11) 0.037(3) Uiso 0.5 1 d . . P A 1
H1A H 0.9397 0.0747 0.4135 0.055 Uiso 0.5 1 calc GR . P A 1
H1B H 0.9230 0.0020 0.3600 0.055 Uiso 0.5 1 calc GR . P A 1
H1C H 0.9081 0.1408 0.3308 0.055 Uiso 0.5 1 calc GR . P A 1
C2 C 1.0757(19) 0.0360(17) 0.2561(10) 0.038(3) Uiso 0.5 1 d . . P A 1
H2A H 1.0145 0.1152 0.2366 0.057 Uiso 0.5 1 calc GR . P A 1
H2B H 1.0407 -0.0263 0.2567 0.057 Uiso 0.5 1 calc GR . P A 1
H2C H 1.1568 0.0234 0.2251 0.057 Uiso 0.5 1 calc GR . P A 1
C23 C 0.915(3) 0.358(2) -0.0008(15) 0.063(5) Uiso 0.5 1 d . . P B 2
H23A H 0.9281 0.4349 -0.0230 0.095 Uiso 0.5 1 calc GR . P B 2
H23B H 0.8442 0.3544 -0.0224 0.095 Uiso 0.5 1 calc GR . P B 2
H23C H 0.9934 0.2921 -0.0097 0.095 Uiso 0.5 1 calc GR . P B 2
C3 C 1.1938(19) -0.0932(18) 0.3677(12) 0.044(3) Uiso 0.5 1 d . . P A 1
H3A H 1.2739 -0.1070 0.3358 0.067 Uiso 0.5 1 calc GR . P A 1
H3B H 1.1569 -0.1546 0.3694 0.067 Uiso 0.5 1 calc GR . P A 1
H3C H 1.2114 -0.0976 0.4172 0.067 Uiso 0.5 1 calc GR . P A 1
C24 C 0.893(2) 0.217(2) 0.0795(14) 0.062(4) Uiso 0.5 1 d . . P B 1
H24A H 0.9681 0.1826 0.0476 0.092 Uiso 0.5 1 calc GR . P B 1
H24B H 0.8154 0.2200 0.0609 0.092 Uiso 0.5 1 calc GR . P B 1
H24C H 0.9006 0.1661 0.1292 0.092 Uiso 0.5 1 calc GR . P B 1
C25 C 0.756(2) 0.407(2) 0.1152(13) 0.055(4) Uiso 0.5 1 d . . P B 1
H25A H 0.7408 0.3564 0.1627 0.082 Uiso 0.5 1 calc GR . P B 1
H25B H 0.6900 0.4218 0.0835 0.082 Uiso 0.5 1 calc GR . P B 1
H25C H 0.7539 0.4841 0.1223 0.082 Uiso 0.5 1 calc GR . P B 1
C3A C 1.171(2) -0.0815(19) 0.4009(12) 0.044(3) Uiso 0.5 1 d . . P A 2
H3AA H 1.2608 -0.1184 0.3833 0.067 Uiso 0.5 1 calc GR . P A 2
H3AB H 1.1280 -0.1411 0.4130 0.067 Uiso 0.5 1 calc GR . P A 2
H3AC H 1.1678 -0.0526 0.4446 0.067 Uiso 0.5 1 calc GR . P A 2
C1A C 0.9746(19) 0.0483(18) 0.3840(11) 0.037(3) Uiso 0.5 1 d . . P A 2
H1AA H 0.9888 0.0340 0.4355 0.055 Uiso 0.5 1 calc GR . P A 2
H1AB H 0.9351 -0.0075 0.3787 0.055 Uiso 0.5 1 calc GR . P A 2
H1AC H 0.9176 0.1310 0.3677 0.055 Uiso 0.5 1 calc GR . P A 2
C2A C 1.1284(18) -0.0032(17) 0.2677(10) 0.038(3) Uiso 0.5 1 d . . P A 2
H2AA H 1.0756 0.0624 0.2320 0.057 Uiso 0.5 1 calc GR . P A 2
H2AB H 1.1091 -0.0763 0.2722 0.057 Uiso 0.5 1 calc GR . P A 2
H2AC H 1.2193 -0.0175 0.2513 0.057 Uiso 0.5 1 calc GR . P A 2
C23A C 0.893(3) 0.417(2) -0.0011(15) 0.063(5) Uiso 0.5 1 d . . P B 1
H23D H 0.8938 0.4966 -0.0029 0.095 Uiso 0.5 1 calc GR . P B 1
H23E H 0.8192 0.4245 -0.0252 0.095 Uiso 0.5 1 calc GR . P B 1
H23F H 0.9723 0.3720 -0.0265 0.095 Uiso 0.5 1 calc GR . P B 1
C25A C 0.775(2) 0.469(2) 0.0815(13) 0.055(4) Uiso 0.5 1 d . . P B 2
H25D H 0.7491 0.4780 0.1321 0.082 Uiso 0.5 1 calc GR . P B 2
H25E H 0.7018 0.4731 0.0590 0.082 Uiso 0.5 1 calc GR . P B 2
H25F H 0.8074 0.5337 0.0538 0.082 Uiso 0.5 1 calc GR . P B 2
C24A C 0.830(2) 0.253(2) 0.1301(14) 0.062(4) Uiso 0.5 1 d . . P B 2
H24D H 0.8689 0.1784 0.1130 0.092 Uiso 0.5 1 calc GR . P B 2
H24E H 0.7368 0.2815 0.1288 0.092 Uiso 0.5 1 calc GR . P B 2
H24F H 0.8508 0.2392 0.1804 0.092 Uiso 0.5 1 calc GR . P B 2

loop_
_atom_site_aniso_label
_atom_site_aniso_U_11
_atom_site_aniso_U_22
_atom_site_aniso_U_33
_atom_site_aniso_U_23
_atom_site_aniso_U_13
_atom_site_aniso_U_12
Tb1 0.01464(13) 0.01610(14) 0.01977(15) -0.00442(10) -0.00001(10) -0.00678(10)
O1 0.029(3) 0.019(2) 0.026(3) -0.0035(19) -0.001(2) -0.013(2)
O2 0.022(2) 0.018(2) 0.023(2) -0.0040(19) -0.0021(18) -0.0071(18)
O3 0.019(2) 0.020(2) 0.028(3) 0.0006(19) -0.0003(19) -0.0097(18)
O6 0.018(2) 0.024(2) 0.027(3) -0.010(2) -0.0002(19) -0.0056(19)
O4 0.019(2) 0.022(2) 0.030(3) -0.001(2) -0.0029(19) -0.0074(19)
O5 0.017(2) 0.031(3) 0.030(3) -0.009(2) -0.0035(19) -0.008(2)
C29 0.027(3) 0.021(3) 0.016(3) -0.004(3) 0.001(3) -0.008(3)
N1 0.017(3) 0.022(3) 0.024(3) -0.006(2) 0.002(2) -0.009(2)
C39 0.018(3) 0.020(3) 0.016(3) -0.001(2) 0.001(2) -0.010(2)
N2 0.021(3) 0.020(3) 0.022(3) -0.003(2) 0.002(2) -0.011(2)
C16 0.028(3) 0.027(3) 0.015(3) -0.003(3) -0.002(2) -0.012(3)
C17 0.027(3) 0.021(3) 0.029(4) -0.004(3) 0.002(3) -0.013(3)
C18 0.022(3) 0.019(3) 0.019(3) -0.004(3) -0.005(2) -0.003(2)
C41 0.028(3) 0.021(3) 0.021(3) -0.004(3) 0.001(3) -0.015(3)
C43 0.015(3) 0.021(3) 0.027(4) -0.006(3) 0.003(2) -0.009(2)
C7 0.027(3) 0.023(3) 0.019(3) -0.003(3) -0.001(3) -0.007(3)
C34 0.024(3) 0.027(4) 0.032(4) -0.008(3) 0.001(3) -0.014(3)
C40 0.017(3) 0.022(3) 0.025(3) -0.006(3) 0.007(2) -0.008(2)
C45 0.038(4) 0.026(4) 0.030(4) -0.010(3) 0.004(3) -0.018(3)
C42 0.020(3) 0.025(3) 0.025(3) -0.006(3) -0.001(2) -0.014(3)
C6 0.033(4) 0.021(3) 0.024(4) -0.004(3) 0.000(3) -0.009(3)
C27 0.026(3) 0.022(3) 0.028(4) -0.006(3) -0.010(3) -0.007(3)
C32 0.028(4) 0.037(4) 0.038(5) -0.010(4) 0.006(3) -0.016(3)
C35 0.020(3) 0.043(4) 0.035(4) -0.014(4) 0.003(3) -0.016(3)
C5 0.031(4) 0.016(3) 0.020(3) -0.002(2) 0.001(3) -0.009(3)
C37 0.021(3) 0.031(4) 0.028(4) -0.012(3) 0.001(3) -0.008(3)
C8 0.025(3) 0.031(4) 0.027(4) -0.007(3) -0.004(3) -0.009(3)
C38 0.015(3) 0.026(3) 0.026(3) -0.001(3) -0.001(2) -0.012(3)
C28 0.025(3) 0.029(4) 0.024(4) -0.014(3) -0.002(3) -0.005(3)
C19 0.024(4) 0.022(3) 0.034(4) 0.000(3) -0.002(3) -0.002(3)
C15 0.024(3) 0.027(3) 0.023(3) -0.003(3) 0.001(3) -0.015(3)
C36 0.017(3) 0.036(4) 0.026(4) -0.003(3) 0.000(3) -0.013(3)
C4 0.044(5) 0.020(3) 0.042(5) -0.005(3) 0.002(4) -0.025(3)
C30 0.021(3) 0.027(4) 0.025(4) -0.009(3) 0.001(3) -0.008(3)
C10 0.021(3) 0.041(4) 0.036(4) -0.009(4) -0.003(3) -0.012(3)
C26 0.026(4) 0.049(5) 0.040(5) -0.017(4) -0.009(3) -0.008(4)
C9 0.033(4) 0.041(5) 0.040(5) -0.016(4) -0.016(4) -0.003(4)
C12 0.038(4) 0.032(4) 0.040(5) 0.002(3) 0.006(3) -0.024(4)
C33 0.024(4) 0.027(4) 0.050(5) -0.006(4) 0.002(3) 0.002(3)
C31 0.029(4) 0.062(6) 0.038(5) -0.029(4) 0.006(3) -0.012(4)
C13 0.034(4) 0.040(5) 0.045(5) -0.016(4) 0.018(4) -0.023(4)
C14 0.036(5) 0.067(6) 0.041(5) -0.005(5) -0.007(4) -0.032(5)
C22 0.027(4) 0.035(4) 0.044(5) 0.006(4) -0.005(3) -0.004(3)
C11 0.036(5) 0.033(4) 0.042(5) -0.003(4) -0.011(4) 0.000(4)
C44 0.016(3) 0.055(5) 0.038(5) -0.017(4) 0.000(3) -0.007(3)
C20 0.038(5) 0.059(6) 0.053(6) -0.023(5) -0.009(4) 0.011(5)
C21 0.025(4) 0.027(4) 0.079(7) 0.008(4) -0.006(4) -0.007(3)

loop_
_atom_type_symbol
_atom_type_description
_atom_type_scat_dispersion_real
_atom_type_scat_dispersion_imag
_atom_type_scat_source
C C 0.0033 0.0016 'International Tables Vol C Tables 4.2.6.8 and 6.1.1.4'
H H 0.0000 0.0000 'International Tables Vol C Tables 4.2.6.8 and 6.1.1.4'
N N 0.0061 0.0033 'International Tables Vol C Tables 4.2.6.8 and 6.1.1.4'
O O 0.0106 0.0060 'International Tables Vol C Tables 4.2.6.8 and 6.1.1.4'
Tb Tb -0.1723 4.1537 'International Tables Vol C Tables 4.2.6.8 and 6.1.1.4'

loop_
_geom_angle_atom_site_label_1
_geom_angle_atom_site_label_2
_geom_angle_atom_site_label_3
_geom_angle
_geom_angle_site_symmetry_1
_geom_angle_site_symmetry_3
O1 Tb1 O2 72.26(16) . .
O1 Tb1 O5 77.47(18) . .
O1 Tb1 N1 103.62(17) . .
O1 Tb1 N2 72.80(17) . .
O2 Tb1 O5 140.78(17) . .
O2 Tb1 N1 72.71(17) . .
O2 Tb1 N2 111.48(17) . .
O3 Tb1 O1 150.60(17) . .
O3 Tb1 O2 80.76(16) . .
O3 Tb1 O4 72.21(16) . .
O3 Tb1 O5 120.00(18) . .
O3 Tb1 N1 78.55(17) . .
O3 Tb1 N2 129.70(17) . .
O6 Tb1 O1 82.50(18) . .
O6 Tb1 O2 78.83(17) . .
O6 Tb1 O3 81.02(18) . .
O6 Tb1 O4 121.59(18) . .
O6 Tb1 O5 72.97(17) . .
O6 Tb1 N1 147.14(17) . .
O6 Tb1 N2 147.93(18) . .
O4 Tb1 O1 137.09(17) . .
O4 Tb1 O2 141.70(17) . .
O4 Tb1 O5 77.29(18) . .
O4 Tb1 N1 75.68(18) . .
O4 Tb1 N2 69.68(17) . .
O5 Tb1 N1 139.85(17) . .
O5 Tb1 N2 81.79(18) . .
N2 Tb1 N1 61.21(17) . .
C5 O1 Tb1 133.5(5) . .
C7 O2 Tb1 132.3(4) . .
C16 O3 Tb1 137.7(4) . .
C29 O6 Tb1 139.1(4) . .
C18 O4 Tb1 137.6(4) . .
C27 O5 Tb1 135.9(4) . .
O6 C29 C28 124.0(6) . .
O6 C29 C30 116.1(6) . .
C28 C29 C30 120.0(6) . .
C39 N1 Tb1 123.1(4) . .
C39 N1 C43 116.8(6) . .
C43 N1 Tb1 119.8(4) . .
N1 C39 C40 122.8(6) . .
N1 C39 C38 114.9(6) . .
C40 C39 C38 122.2(6) . .
C34 N2 Tb1 119.0(5) . .
C38 N2 Tb1 122.6(4) . .
C38 N2 C34 117.0(6) . .
O3 C16 C17 124.7(6) . .
O3 C16 C15 115.0(6) . .
C17 C16 C15 120.3(6) . .
C16 C17 H17 118.7 . .
C16 C17 C18 122.7(6) . .
C18 C17 H17 118.7 . .
O4 C18 C17 124.2(6) . .
O4 C18 C19 116.8(6) . .
C17 C18 C19 119.0(6) . .
C40 C41 C45 120.9(6) . .
C42 C41 C40 116.2(6) . .
C42 C41 C45 123.0(6) . .
N1 C43 H43 118.4 . .
N1 C43 C42 123.3(6) . .
C42 C43 H43 118.4 . .
O2 C7 C6 123.8(7) . .
O2 C7 C8 115.2(6) . .
C6 C7 C8 121.0(6) . .
N2 C34 H34 118.3 . .
N2 C34 C35 123.4(7) . .
C35 C34 H34 118.3 . .
C39 C40 C41 120.5(6) . .
C39 C40 H40 119.8 . .
C41 C40 H40 119.8 . .
C41 C45 H45A 109.5 . .
C41 C45 H45B 109.5 . .
C41 C45 H45C 109.5 . .
H45A C45 H45B 109.5 . .
H45A C45 H45C 109.5 . .
H45B C45 H45C 109.5 . .
C41 C42 H42 119.8 . .
C43 C42 C41 120.4(6) . .
C43 C42 H42 119.8 . .
C7 C6 H6 117.6 . .
C7 C6 C5 124.7(7) . .
C5 C6 H6 117.6 . .
O5 C27 C28 124.1(6) . .
O5 C27 C26 116.9(6) . .
C28 C27 C26 119.0(7) . .
H32A C32 H32B 109.5 . .
H32A C32 H32C 109.5 . .
H32B C32 H32C 109.5 . .
C30 C32 H32A 109.5 . .
C30 C32 H32B 109.5 . .
C30 C32 H32C 109.5 . .
C34 C35 H35 120.2 . .
C34 C35 C36 119.7(7) . .
C36 C35 H35 120.2 . .
O1 C5 C6 123.7(6) . .
O1 C5 C4 115.6(6) . .
C6 C5 C4 120.7(6) . .
C38 C37 H37 119.9 . .
C38 C37 C36 120.2(7) . .
C36 C37 H37 119.9 . .
C7 C8 C10 106.4(6) . .
C9 C8 C7 107.4(6) . .
C9 C8 C10 109.1(7) . .
C11 C8 C7 114.0(7) . .
C11 C8 C10 109.6(7) . .
C11 C8 C9 110.3(7) . .
N2 C38 C39 115.6(6) . .
N2 C38 C37 122.6(6) . .
C37 C38 C39 121.9(6) . .
C29 C28 H28 118.2 . .
C27 C28 C29 123.7(6) . .
C27 C28 H28 118.2 . .
C22 C19 C18 110.9(6) . .
C20 C19 C18 108.6(7) . .
C20 C19 C22 109.4(8) . .
C21 C19 C18 109.1(6) . .
C21 C19 C22 109.4(7) . .
C21 C19 C20 109.4(8) . .
C12 C15 C16 113.9(6) . .
C13 C15 C16 108.4(6) . .
C13 C15 C12 109.3(6) . .
C13 C15 C14 108.9(7) . .
C14 C15 C16 106.3(6) . .
C14 C15 C12 109.8(7) . .
C35 C36 C37 117.1(6) . .
C35 C36 C44 121.4(7) . .
C37 C36 C44 121.4(7) . .
C5 C4 C1 109.5(9) . .
C5 C4 C2 104.4(8) . .
C5 C4 C3A 110.4(9) . .
C1 C4 C2 91.6(11) . .
C3 C4 C5 116.0(10) . .
C3 C4 C1 122.1(12) . .
C3 C4 C2 108.9(12) . .
C1A C4 C5 109.1(10) . .
C1A C4 C3A 91.2(12) . .
C2A C4 C5 107.8(9) . .
C2A C4 C3A 111.4(12) . .
C2A C4 C1A 125.5(12) . .
C32 C30 C29 107.9(6) . .
C32 C30 C33 108.8(6) . .
C33 C30 C29 106.4(6) . .
C31 C30 C29 115.2(6) . .
C31 C30 C32 109.5(7) . .
C31 C30 C33 109.0(7) . .
C8 C10 H10A 109.5 . .
C8 C10 H10B 109.5 . .
C8 C10 H10C 109.5 . .
H10A C10 H10B 109.5 . .
H10A C10 H10C 109.5 . .
H10B C10 H10C 109.5 . .
C27 C26 C24 109.9(11) . .
C27 C26 C23A 108.6(12) . .
C23 C26 C27 111.5(12) . .
C23 C26 C25A 100.1(15) . .
C25 C26 C27 113.7(11) . .
C25 C26 C24 109.4(14) . .
C25 C26 C23A 108.4(15) . .
C23A C26 C24 106.6(14) . .
C25A C26 C27 108.4(10) . .
C24A C26 C27 105.7(11) . .
C24A C26 C23 123.7(15) . .
C24A C26 C25A 106.3(14) . .
C8 C9 H9A 109.5 . .
C8 C9 H9B 109.5 . .
C8 C9 H9C 109.5 . .
H9A C9 H9B 109.5 . .
H9A C9 H9C 109.5 . .
H9B C9 H9C 109.5 . .
C15 C12 H12A 109.5 . .
C15 C12 H12B 109.5 . .
C15 C12 H12C 109.5 . .
H12A C12 H12B 109.5 . .
H12A C12 H12C 109.5 . .
H12B C12 H12C 109.5 . .
C30 C33 H33A 109.5 . .
C30 C33 H33B 109.5 . .
C30 C33 H33C 109.5 . .
H33A C33 H33B 109.5 . .
H33A C33 H33C 109.5 . .
H33B C33 H33C 109.5 . .
C30 C31 H31A 109.5 . .
C30 C31 H31B 109.5 . .
C30 C31 H31C 109.5 . .
H31A C31 H31B 109.5 . .
H31A C31 H31C 109.5 . .
H31B C31 H31C 109.5 . .
C15 C13 H13A 109.5 . .
C15 C13 H13B 109.5 . .
C15 C13 H13C 109.5 . .
H13A C13 H13B 109.5 . .
H13A C13 H13C 109.5 . .
H13B C13 H13C 109.5 . .
C15 C14 H14A 109.5 . .
C15 C14 H14B 109.5 . .
C15 C14 H14C 109.5 . .
H14A C14 H14B 109.5 . .
H14A C14 H14C 109.5 . .
H14B C14 H14C 109.5 . .
C19 C22 H22A 109.5 . .
C19 C22 H22B 109.5 . .
C19 C22 H22C 109.5 . .
H22A C22 H22B 109.5 . .
H22A C22 H22C 109.5 . .
H22B C22 H22C 109.5 . .
C8 C11 H11A 109.5 . .
C8 C11 H11B 109.5 . .
C8 C11 H11C 109.5 . .
H11A C11 H11B 109.5 . .
H11A C11 H11C 109.5 . .
H11B C11 H11C 109.5 . .
C36 C44 H44A 109.5 . .
C36 C44 H44B 109.5 . .
C36 C44 H44C 109.5 . .
H44A C44 H44B 109.5 . .
H44A C44 H44C 109.5 . .
H44B C44 H44C 109.5 . .
C19 C20 H20A 109.5 . .
C19 C20 H20B 109.5 . .
C19 C20 H20C 109.5 . .
H20A C20 H20B 109.5 . .
H20A C20 H20C 109.5 . .
H20B C20 H20C 109.5 . .
C19 C21 H21A 109.5 . .
C19 C21 H21B 109.5 . .
C19 C21 H21C 109.5 . .
H21A C21 H21B 109.5 . .
H21A C21 H21C 109.5 . .
H21B C21 H21C 109.5 . .
C4 C1 H1A 109.5 . .
C4 C1 H1B 109.5 . .
C4 C1 H1C 109.5 . .
H1A C1 H1B 109.5 . .
H1A C1 H1C 109.5 . .
H1B C1 H1C 109.5 . .
C4 C2 H2A 109.5 . .
C4 C2 H2B 109.5 . .
C4 C2 H2C 109.5 . .
H2A C2 H2B 109.5 . .
H2A C2 H2C 109.5 . .
H2B C2 H2C 109.5 . .
C26 C23 H23A 109.5 . .
C26 C23 H23B 109.5 . .
C26 C23 H23C 109.5 . .
H23A C23 H23B 109.5 . .
H23A C23 H23C 109.5 . .
H23B C23 H23C 109.5 . .
C4 C3 H3A 109.5 . .
C4 C3 H3B 109.5 . .
C4 C3 H3C 109.5 . .
H3A C3 H3B 109.5 . .
H3A C3 H3C 109.5 . .
H3B C3 H3C 109.5 . .
C26 C24 H24A 109.5 . .
C26 C24 H24B 109.5 . .
C26 C24 H24C 109.5 . .
H24A C24 H24B 109.5 . .
H24A C24 H24C 109.5 . .
H24B C24 H24C 109.5 . .
C26 C25 H25A 109.5 . .
C26 C25 H25B 109.5 . .
C26 C25 H25C 109.5 . .
H25A C25 H25B 109.5 . .
H25A C25 H25C 109.5 . .
H25B C25 H25C 109.5 . .
C4 C3A H3AA 109.5 . .
C4 C3A H3AB 109.5 . .
C4 C3A H3AC 109.5 . .
H3AA C3A H3AB 109.5 . .
H3AA C3A H3AC 109.5 . .
H3AB C3A H3AC 109.5 . .
C4 C1A H1AA 109.5 . .
C4 C1A H1AB 109.5 . .
C4 C1A H1AC 109.5 . .
H1AA C1A H1AB 109.5 . .
H1AA C1A H1AC 109.5 . .
H1AB C1A H1AC 109.5 . .
C4 C2A H2AA 109.5 . .
C4 C2A H2AB 109.5 . .
C4 C2A H2AC 109.5 . .
H2AA C2A H2AB 109.5 . .
H2AA C2A H2AC 109.5 . .
H2AB C2A H2AC 109.5 . .
C26 C23A H23D 109.5 . .
C26 C23A H23E 109.5 . .
C26 C23A H23F 109.5 . .
H23D C23A H23E 109.5 . .
H23D C23A H23F 109.5 . .
H23E C23A H23F 109.5 . .
C26 C25A H25D 109.5 . .
C26 C25A H25E 109.5 . .
C26 C25A H25F 109.5 . .
H25D C25A H25E 109.5 . .
H25D C25A H25F 109.5 . .
H25E C25A H25F 109.5 . .
C26 C24A H24D 109.5 . .
C26 C24A H24E 109.5 . .
C26 C24A H24F 109.5 . .
H24D C24A H24E 109.5 . .
H24D C24A H24F 109.5 . .
H24E C24A H24F 109.5 . .

loop_
_geom_bond_atom_site_label_1
_geom_bond_atom_site_label_2
_geom_bond_distance
_geom_bond_site_symmetry_2
Tb1 O1 2.345(5) .
Tb1 O2 2.349(5) .
Tb1 O3 2.318(5) .
Tb1 O6 2.277(5) .
Tb1 O4 2.330(5) .
Tb1 O5 2.348(5) .
Tb1 N1 2.608(6) .
Tb1 N2 2.600(6) .
O1 C5 1.262(8) .
O2 C7 1.277(8) .
O3 C16 1.266(8) .
O6 C29 1.247(8) .
O4 C18 1.254(8) .
O5 C27 1.265(9) .
C29 C28 1.415(10) .
C29 C30 1.547(10) .
N1 C39 1.350(8) .
N1 C43 1.360(8) .
C39 C40 1.373(10) .
C39 C38 1.499(9) .
N2 C34 1.352(9) .
N2 C38 1.348(9) .
C16 C17 1.405(10) .
C16 C15 1.553(10) .
C17 H17 0.9500 .
C17 C18 1.418(10) .
C18 C19 1.546(10) .
C41 C40 1.406(9) .
C41 C45 1.499(10) .
C41 C42 1.395(10) .
C43 H43 0.9500 .
C43 C42 1.365(10) .
C7 C6 1.403(10) .
C7 C8 1.545(10) .
C34 H34 0.9500 .
C34 C35 1.385(10) .
C40 H40 0.9500 .
C45 H45A 0.9800 .
C45 H45B 0.9800 .
C45 H45C 0.9800 .
C42 H42 0.9500 .
C6 H6 0.9500 .
C6 C5 1.416(10) .
C27 C28 1.411(10) .
C27 C26 1.550(10) .
C32 H32A 0.9800 .
C32 H32B 0.9800 .
C32 H32C 0.9800 .
C32 C30 1.532(10) .
C35 H35 0.9500 .
C35 C36 1.388(11) .
C5 C4 1.545(10) .
C37 H37 0.9500 .
C37 C38 1.389(9) .
C37 C36 1.395(10) .
C8 C10 1.544(11) .
C8 C9 1.536(11) .
C8 C11 1.525(11) .
C28 H28 0.9500 .
C19 C22 1.534(11) .
C19 C20 1.530(13) .
C19 C21 1.520(11) .
C15 C12 1.538(10) .
C15 C13 1.527(11) .
C15 C14 1.532(11) .
C36 C44 1.507(10) .
C4 C1 1.56(2) .
C4 C2 1.61(2) .
C4 C3 1.50(2) .
C4 C3A 1.60(2) .
C4 C1A 1.50(2) .
C4 C2A 1.45(2) .
C30 C33 1.539(11) .
C30 C31 1.517(11) .
C10 H10A 0.9800 .
C10 H10B 0.9800 .
C10 H10C 0.9800 .
C26 C23 1.52(3) .
C26 C24 1.57(3) .
C26 C25 1.46(2) .
C26 C23A 1.57(3) .
C26 C25A 1.54(2) .
C26 C24A 1.51(3) .
C9 H9A 0.9800 .
C9 H9B 0.9800 .
C9 H9C 0.9800 .
C12 H12A 0.9800 .
C12 H12B 0.9800 .
C12 H12C 0.9800 .
C33 H33A 0.9800 .
C33 H33B 0.9800 .
C33 H33C 0.9800 .
C31 H31A 0.9800 .
C31 H31B 0.9800 .
C31 H31C 0.9800 .
C13 H13A 0.9800 .
C13 H13B 0.9800 .
C13 H13C 0.9800 .
C14 H14A 0.9800 .
C14 H14B 0.9800 .
C14 H14C 0.9800 .
C22 H22A 0.9800 .
C22 H22B 0.9800 .
C22 H22C 0.9800 .
C11 H11A 0.9800 .
C11 H11B 0.9800 .
C11 H11C 0.9800 .
C44 H44A 0.9800 .
C44 H44B 0.9800 .
C44 H44C 0.9800 .
C20 H20A 0.9800 .
C20 H20B 0.9800 .
C20 H20C 0.9800 .
C21 H21A 0.9800 .
C21 H21B 0.9800 .
C21 H21C 0.9800 .
C1 H1A 0.9800 .
C1 H1B 0.9800 .
C1 H1C 0.9800 .
C2 H2A 0.9800 .
C2 H2B 0.9800 .
C2 H2C 0.9800 .
C23 H23A 0.9800 .
C23 H23B 0.9800 .
C23 H23C 0.9800 .
C3 H3A 0.9800 .
C3 H3B 0.9800 .
C3 H3C 0.9800 .
C24 H24A 0.9800 .
C24 H24B 0.9800 .
C24 H24C 0.9800 .
C25 H25A 0.9800 .
C25 H25B 0.9800 .
C25 H25C 0.9800 .
C3A H3AA 0.9800 .
C3A H3AB 0.9800 .
C3A H3AC 0.9800 .
C1A H1AA 0.9800 .
C1A H1AB 0.9800 .
C1A H1AC 0.9800 .
C2A H2AA 0.9800 .
C2A H2AB 0.9800 .
C2A H2AC 0.9800 .
C23A H23D 0.9800 .
C23A H23E 0.9800 .
C23A H23F 0.9800 .
C25A H25D 0.9800 .
C25A H25E 0.9800 .
C25A H25F 0.9800 .
C24A H24D 0.9800 .
C24A H24E 0.9800 .
C24A H24F 0.9800 .

loop_
_geom_torsion_atom_site_label_1
_geom_torsion_atom_site_label_2
_geom_torsion_atom_site_label_3
_geom_torsion_atom_site_label_4
_geom_torsion
_geom_torsion_site_symmetry_1
_geom_torsion_site_symmetry_2
_geom_torsion_site_symmetry_3
_geom_torsion_site_symmetry_4
Tb1 O1 C5 C6 21.3(11) . . . .
Tb1 O1 C5 C4 -157.0(5) . . . .
Tb1 O2 C7 C6 -26.0(10) . . . .
Tb1 O2 C7 C8 154.8(5) . . . .
Tb1 O3 C16 C17 4.6(11) . . . .
Tb1 O3 C16 C15 -175.8(5) . . . .
Tb1 O6 C29 C28 1.7(12) . . . .
Tb1 O6 C29 C30 -177.4(5) . . . .
Tb1 O4 C18 C17 11.7(11) . . . .
Tb1 O4 C18 C19 -168.7(5) . . . .
Tb1 O5 C27 C28 -2.4(12) . . . .
Tb1 O5 C27 C26 179.0(5) . . . .
Tb1 N1 C39 C40 -172.9(5) . . . .
Tb1 N1 C39 C38 8.9(8) . . . .
Tb1 N1 C43 C42 174.3(5) . . . .
Tb1 N2 C34 C35 -165.7(6) . . . .
Tb1 N2 C38 C39 -16.4(8) . . . .
Tb1 N2 C38 C37 164.6(5) . . . .
O1 C5 C4 C1 -34.6(11) . . . .
O1 C5 C4 C2 62.4(10) . . . .
O1 C5 C4 C3 -177.8(11) . . . .
O1 C5 C4 C3A -151.5(10) . . . .
O1 C5 C4 C1A -52.7(11) . . . .
O1 C5 C4 C2A 86.5(11) . . . .
O2 C7 C6 C5 -0.9(12) . . . .
O2 C7 C8 C10 -59.0(8) . . . .
O2 C7 C8 C9 57.8(8) . . . .
O2 C7 C8 C11 -179.8(7) . . . .
O3 C16 C17 C18 -5.6(12) . . . .
O3 C16 C15 C12 170.5(6) . . . .
O3 C16 C15 C13 48.6(8) . . . .
O3 C16 C15 C14 -68.4(8) . . . .
O6 C29 C28 C27 2.0(12) . . . .
O6 C29 C30 C32 -45.9(8) . . . .
O6 C29 C30 C33 70.7(8) . . . .
O6 C29 C30 C31 -168.5(7) . . . .
O4 C18 C19 C22 -128.7(7) . . . .
O4 C18 C19 C20 111.1(8) . . . .
O4 C18 C19 C21 -8.1(10) . . . .
O5 C27 C28 C29 -1.6(12) . . . .
O5 C27 C26 C23 141.1(13) . . . .
O5 C27 C26 C24 -128.9(12) . . . .
O5 C27 C26 C25 -6.0(15) . . . .
O5 C27 C26 C23A 114.7(13) . . . .
O5 C27 C26 C25A 31.8(13) . . . .
O5 C27 C26 C24A -81.9(13) . . . .
N1 C39 C40 C41 -0.7(10) . . . .
N1 C39 C38 N2 4.7(9) . . . .
N1 C39 C38 C37 -176.3(7) . . . .
N1 C43 C42 C41 -1.7(11) . . . .
C39 N1 C43 C42 0.8(10) . . . .
N2 C34 C35 C36 0.9(12) . . . .
C16 C17 C18 O4 -2.1(12) . . . .
C16 C17 C18 C19 178.3(7) . . . .
C17 C16 C15 C12 -9.9(10) . . . .
C17 C16 C15 C13 -131.8(7) . . . .
C17 C16 C15 C14 111.2(8) . . . .
C17 C18 C19 C22 51.0(10) . . . .
C17 C18 C19 C20 -69.3(9) . . . .
C17 C18 C19 C21 171.6(7) . . . .
C43 N1 C39 C40 0.4(10) . . . .
C43 N1 C39 C38 -177.8(6) . . . .
C7 C6 C5 O1 3.4(12) . . . .
C7 C6 C5 C4 -178.4(7) . . . .
C34 N2 C38 C39 177.3(6) . . . .
C34 N2 C38 C37 -1.7(10) . . . .
C34 C35 C36 C37 -2.4(12) . . . .
C34 C35 C36 C44 178.0(8) . . . .
C40 C39 C38 N2 -173.5(6) . . . .
C40 C39 C38 C37 5.5(10) . . . .
C40 C41 C42 C43 1.3(10) . . . .
C45 C41 C40 C39 -180.0(6) . . . .
C45 C41 C42 C43 -178.9(7) . . . .
C42 C41 C40 C39 -0.1(10) . . . .
C6 C7 C8 C10 121.8(7) . . . .
C6 C7 C8 C9 -121.5(8) . . . .
C6 C7 C8 C11 0.9(10) . . . .
C6 C5 C4 C1 147.0(10) . . . .
C6 C5 C4 C2 -116.0(10) . . . .
C6 C5 C4 C3 3.9(14) . . . .
C6 C5 C4 C3A 30.1(12) . . . .
C6 C5 C4 C1A 128.9(10) . . . .
C6 C5 C4 C2A -91.9(11) . . . .
C8 C7 C6 C5 178.3(7) . . . .
C38 C39 C40 C41 177.4(6) . . . .
C38 N2 C34 C35 1.1(11) . . . .
C38 C37 C36 C35 1.9(11) . . . .
C38 C37 C36 C44 -178.5(7) . . . .
C28 C29 C30 C32 134.9(7) . . . .
C28 C29 C30 C33 -108.5(8) . . . .
C28 C29 C30 C31 12.3(10) . . . .
C28 C27 C26 C23 -37.7(15) . . . .
C28 C27 C26 C24 52.3(14) . . . .
C28 C27 C26 C25 175.2(12) . . . .
C28 C27 C26 C23A -64.0(14) . . . .
C28 C27 C26 C25A -147.0(12) . . . .
C28 C27 C26 C24A 99.3(12) . . . .
C15 C16 C17 C18 174.9(6) . . . .
C36 C37 C38 C39 -178.7(7) . . . .
C36 C37 C38 N2 0.2(11) . . . .
C30 C29 C28 C27 -178.9(7) . . . .
C26 C27 C28 C29 177.1(7) . . . .
